data_4346347
loop_
_publ_author_name
'Guo, Peng-Hu'
'Liu, Jiang'
'Wu, Zi-Hao'
'Yan, Hua'
'Chen, Yan-Cong'
'Jia, Jian-Hua'
'Tong, Ming-Liang'

_publ_section_title
;
 Single-Molecule-Magnet Behavior in a [2 \\times 2] Grid Dy(III)4 Cluster
 and a Dysprosium-Doped Y(III)4 Cluster.
;
_journal_issue 16
_journal_name_full 'Inorganic chemistry'
_journal_page_first 8087
_journal_page_last 8092
_journal_paper_doi 10.1021/acs.inorgchem.5b01322
_journal_volume 54
_journal_year 2015
_chemical_formula_sum 'C52 H40 Dy4 N24 O18'
_chemical_formula_weight 1939.08
_space_group_IT_number 14
_space_group_name_Hall '-P 2yn'
_space_group_name_H-M_alt 'P 1 21/n 1'
_symmetry_cell_setting monoclinic
_symmetry_space_group_name_H-M 'P 1 21/n 1'
_atom_sites_solution_hydrogens geom
_atom_sites_solution_primary direct
_atom_sites_solution_secondary difmap
_audit_creation_method SHELXL-97
_cell_angle_alpha 90.00
_cell_angle_beta 92.784(1)
_cell_angle_gamma 90.00
_cell_formula_units_Z 2
_cell_length_a 11.9694(4)
_cell_length_b 17.0199(4)
_cell_length_c 15.5030(5)
_cell_measurement_temperature 298(2)
_cell_volume 3154.51(16)
_computing_structure_refinement 'SHELXL-97 (Sheldrick, 1997)'
_computing_structure_solution 'SHELXS-97 (Sheldrick, 1990)'
_diffrn_ambient_temperature 298(2)
_diffrn_measured_fraction_theta_full 0.985
_diffrn_measured_fraction_theta_max 0.985
_diffrn_radiation_monochromator graphite
_diffrn_radiation_source 'fine-focus sealed tube'
_diffrn_radiation_type MoK\a
_diffrn_radiation_wavelength 0.71073
_diffrn_reflns_av_R_equivalents 0.0498
_diffrn_reflns_av_sigmaI/netI 0.0506
_diffrn_reflns_limit_h_max 15
_diffrn_reflns_limit_h_min -10
_diffrn_reflns_limit_k_max 22
_diffrn_reflns_limit_k_min -22
_diffrn_reflns_limit_l_max 20
_diffrn_reflns_limit_l_min -20
_diffrn_reflns_number 23090
_diffrn_reflns_theta_full 27.48
_diffrn_reflns_theta_max 27.48
_diffrn_reflns_theta_min 3.19
_exptl_absorpt_coefficient_mu 4.773
_exptl_absorpt_correction_T_max 0.6733
_exptl_absorpt_correction_T_min 0.5156
_exptl_absorpt_correction_type multi-scan
_exptl_crystal_colour colorless
_exptl_crystal_density_diffrn 2.041
_exptl_crystal_density_method 'not measured'
_exptl_crystal_description block
_exptl_crystal_F_000 1856
_exptl_crystal_size_max 0.16
_exptl_crystal_size_mid 0.13
_exptl_crystal_size_min 0.09
_refine_diff_density_max 1.877
_refine_diff_density_min -2.724
_refine_diff_density_rms 0.164
_refine_ls_extinction_method none
_refine_ls_goodness_of_fit_ref 1.108
_refine_ls_hydrogen_treatment constr
_refine_ls_matrix_type full
_refine_ls_number_parameters 443
_refine_ls_number_reflns 7121
_refine_ls_number_restraints 6
_refine_ls_restrained_S_all 1.110
_refine_ls_R_factor_all 0.0617
_refine_ls_R_factor_gt 0.0428
_refine_ls_shift/su_max 0.001
_refine_ls_shift/su_mean 0.000
_refine_ls_structure_factor_coef Fsqd
_refine_ls_weighting_details 'calc w=1/[\s^2^(Fo^2^)+(0.0477P)^2^+5.6798P] where P=(Fo^2^+2Fc^2^)/3'
_refine_ls_weighting_scheme calc
_refine_ls_wR_factor_gt 0.0966
_refine_ls_wR_factor_ref 0.1133
_reflns_number_gt 5419
_reflns_number_total 7121
_reflns_threshold_expression >2sigma(I)
_cod_data_source_file ic5b01322_si_002.cif
_cod_data_source_block dym
_cod_original_sg_symbol_H-M P2(1)/n
_cod_database_code 4346347

loop_
_symmetry_equiv_pos_as_xyz
'x, y, z'
'-x+1/2, y+1/2, -z+1/2'
'-x, -y, -z'
'x-1/2, -y-1/2, z-1/2'

loop_
_atom_site_label
_atom_site_type_symbol
_atom_site_fract_x
_atom_site_fract_y
_atom_site_fract_z
_atom_site_U_iso_or_equiv
_atom_site_adp_type
_atom_site_occupancy
_atom_site_symmetry_multiplicity
_atom_site_calc_flag
_atom_site_refinement_flags
Dy1 Dy 0.92211(3) 0.067415(15) 0.306792(18) 0.03867(10) Uani 1 1 d .
Dy2 Dy 0.81344(3) -0.137399(17) 0.524152(18) 0.04243(11) Uani 1 1 d .
O1 O 1.0491(5) 0.0661(3) 0.4152(3) 0.0646(14) Uani 1 1 d .
H1O H 1.0194 0.0290 0.4437 0.077 Uiso 1 1 d R
O2 O 1.0345(5) 0.1647(3) 0.2592(3) 0.0606(13) Uani 1 1 d .
O3 O 1.1804(5) 0.1987(3) 0.3436(3) 0.0670(14) Uani 1 1 d .
O4 O 0.8302(5) 0.1097(3) 0.1603(3) 0.0641(14) Uani 1 1 d .
O5 O 0.7656(4) 0.0102(3) 0.2261(3) 0.0549(12) Uani 1 1 d .
O6 O 0.6868(6) 0.0463(4) 0.1028(4) 0.091(2) Uani 1 1 d .
O7 O 0.6682(5) -0.1671(3) 0.4133(3) 0.0626(13) Uani 1 1 d .
O8 O 0.6769(6) -0.2455(3) 0.5201(4) 0.0725(16) Uani 1 1 d .
O9 O 0.5395(6) -0.2562(4) 0.4257(5) 0.094(2) Uani 1 1 d .
N1 N 1.0325(5) 0.0026(3) 0.1931(3) 0.0485(14) Uani 1 1 d .
N2 N 0.9501(5) -0.0763(3) 0.3310(3) 0.0396(11) Uani 1 1 d .
N3 N 0.9310(5) -0.1299(3) 0.3952(3) 0.0406(12) Uani 1 1 d .
N4 N 1.0526(6) -0.1844(3) 0.3067(4) 0.0541(15) Uani 1 1 d .
N5 N 0.9320(5) -0.2601(3) 0.5013(3) 0.0514(14) Uani 1 1 d .
N6 N 0.8122(5) 0.1901(3) 0.3307(3) 0.0492(14) Uani 1 1 d .
N7 N 0.7887(5) 0.0542(3) 0.4234(3) 0.0404(12) Uani 1 1 d .
N8 N 0.7541(5) -0.0032(3) 0.4785(3) 0.0408(12) Uani 1 1 d .
N9 N 0.6567(5) 0.1073(3) 0.5036(4) 0.0524(15) Uani 1 1 d .
N10 N 0.6473(5) -0.0855(3) 0.6033(4) 0.0543(15) Uani 1 1 d .
N11 N 0.7577(6) 0.0558(4) 0.1604(4) 0.0534(15) Uani 1 1 d .
N12 N 0.6252(6) -0.2239(4) 0.4517(5) 0.0618(17) Uani 1 1 d .
C1 C 1.0670(7) 0.0413(4) 0.1229(5) 0.060(2) Uani 1 1 d .
H1 H 1.0483 0.0940 0.1157 0.072 Uiso 1 1 calc R
C2 C 1.1284(8) 0.0053(5) 0.0623(5) 0.065(2) Uani 1 1 d .
H2 H 1.1499 0.0334 0.0144 0.078 Uiso 1 1 calc R
C3 C 1.1584(8) -0.0715(5) 0.0718(5) 0.072(3) Uani 1 1 d .
H3 H 1.2001 -0.0963 0.0307 0.087 Uiso 1 1 calc R
C4 C 1.1252(8) -0.1122(5) 0.1443(5) 0.067(2) Uani 1 1 d .
H4 H 1.1441 -0.1648 0.1525 0.081 Uiso 1 1 calc R
C5 C 1.0635(6) -0.0728(4) 0.2040(4) 0.0450(15) Uani 1 1 d .
C6 C 1.0236(6) -0.1120(4) 0.2811(4) 0.0465(16) Uani 1 1 d .
C7 C 0.9939(6) -0.1927(4) 0.3775(4) 0.0484(16) Uani 1 1 d .
C8 C 1.0001(6) -0.2616(4) 0.4349(4) 0.0483(16) Uani 1 1 d .
C9 C 1.0730(7) -0.3230(4) 0.4216(5) 0.063(2) Uani 1 1 d .
H9 H 1.1199 -0.3222 0.3756 0.076 Uiso 1 1 calc R
C10 C 1.0742(8) -0.3856(5) 0.4784(6) 0.072(2) Uani 1 1 d .
H10 H 1.1223 -0.4277 0.4709 0.086 Uiso 1 1 calc R
C11 C 1.0052(8) -0.3855(5) 0.5452(5) 0.070(2) Uani 1 1 d .
H11 H 1.0053 -0.4273 0.5840 0.084 Uiso 1 1 calc R
C12 C 0.9353(7) -0.3227(4) 0.5544(5) 0.062(2) Uani 1 1 d .
H12 H 0.8874 -0.3233 0.5999 0.075 Uiso 1 1 calc R
C13 C 0.8207(7) 0.2554(4) 0.2811(5) 0.059(2) Uani 1 1 d .
H13 H 0.8694 0.2546 0.2362 0.070 Uiso 1 1 calc R
C14 C 0.7602(7) 0.3225(4) 0.2947(5) 0.059(2) Uani 1 1 d .
H14 H 0.7685 0.3664 0.2599 0.071 Uiso 1 1 calc R
C15 C 0.6869(7) 0.3237(4) 0.3609(5) 0.061(2) Uani 1 1 d .
H15 H 0.6459 0.3688 0.3716 0.073 Uiso 1 1 calc R
C16 C 0.6754(7) 0.2577(4) 0.4106(5) 0.058(2) Uani 1 1 d .
H16 H 0.6261 0.2571 0.4552 0.070 Uiso 1 1 calc R
C17 C 0.7390(6) 0.1916(3) 0.3931(4) 0.0454(15) Uani 1 1 d .
C18 C 0.7274(6) 0.1177(4) 0.4413(4) 0.0448(15) Uani 1 1 d .
C19 C 0.6757(6) 0.0327(4) 0.5242(4) 0.0469(16) Uani 1 1 d .
C20 C 0.6165(6) -0.0108(4) 0.5901(4) 0.0501(17) Uani 1 1 d .
C21 C 0.5322(7) 0.0256(5) 0.6340(5) 0.063(2) Uani 1 1 d .
H21 H 0.5137 0.0780 0.6238 0.076 Uiso 1 1 calc R
C22 C 0.4769(8) -0.0183(6) 0.6934(6) 0.079(3) Uani 1 1 d .
H22 H 0.4206 0.0043 0.7244 0.094 Uiso 1 1 calc R
C23 C 0.5059(8) -0.0961(6) 0.7063(5) 0.078(3) Uani 1 1 d .
H23 H 0.4681 -0.1267 0.7451 0.093 Uiso 1 1 calc R
C24 C 0.5906(8) -0.1275(5) 0.6615(5) 0.071(2) Uani 1 1 d .
H24 H 0.6102 -0.1797 0.6713 0.085 Uiso 1 1 calc R
C25 C 1.1233(6) 0.2017(4) 0.2738(5) 0.0531(17) Uani 1 1 d .
C26 C 1.1649(11) 0.2585(7) 0.2068(7) 0.108(4) Uani 1 1 d U
H26A H 1.1612 0.2337 0.1511 0.162 Uiso 1 1 calc R
H26B H 1.2409 0.2729 0.2218 0.162 Uiso 1 1 calc R
H26C H 1.1188 0.3047 0.2051 0.162 Uiso 1 1 calc R

loop_
_atom_site_aniso_label
_atom_site_aniso_U_11
_atom_site_aniso_U_22
_atom_site_aniso_U_33
_atom_site_aniso_U_23
_atom_site_aniso_U_13
_atom_site_aniso_U_12
Dy1 0.0415(2) 0.03399(16) 0.04197(17) 0.00154(11) 0.01670(13) -0.00041(12)
Dy2 0.0485(2) 0.04191(17) 0.03808(16) 0.00705(12) 0.01411(14) 0.00222(13)
O1 0.067(4) 0.068(3) 0.058(3) 0.009(2) -0.003(3) -0.016(3)
O2 0.062(4) 0.060(3) 0.060(3) 0.013(2) 0.006(3) -0.013(3)
O3 0.071(4) 0.071(3) 0.058(3) 0.015(3) 0.001(3) -0.007(3)
O4 0.077(4) 0.056(3) 0.061(3) 0.013(2) 0.018(3) -0.007(3)
O5 0.057(3) 0.057(3) 0.051(3) 0.008(2) 0.009(2) -0.007(2)
O6 0.082(5) 0.134(6) 0.056(3) 0.012(4) -0.013(3) -0.021(4)
O7 0.068(4) 0.057(3) 0.063(3) 0.004(3) 0.010(3) -0.013(3)
O8 0.082(5) 0.055(3) 0.083(4) 0.013(3) 0.025(3) -0.014(3)
O9 0.062(4) 0.094(4) 0.127(5) -0.042(4) 0.025(4) -0.028(4)
N1 0.054(4) 0.045(3) 0.048(3) 0.007(2) 0.026(3) 0.001(3)
N2 0.041(3) 0.042(3) 0.037(2) 0.004(2) 0.013(2) 0.001(2)
N3 0.047(3) 0.038(3) 0.037(2) 0.005(2) 0.013(2) 0.005(2)
N4 0.067(4) 0.042(3) 0.055(3) 0.004(3) 0.027(3) 0.012(3)
N5 0.062(4) 0.043(3) 0.049(3) 0.006(2) 0.012(3) 0.001(3)
N6 0.061(4) 0.038(3) 0.049(3) 0.004(2) 0.018(3) 0.006(3)
N7 0.045(3) 0.037(2) 0.040(3) 0.004(2) 0.013(2) 0.005(2)
N8 0.042(3) 0.046(3) 0.035(2) 0.006(2) 0.011(2) 0.001(2)
N9 0.062(4) 0.046(3) 0.052(3) 0.008(3) 0.025(3) 0.014(3)
N10 0.057(4) 0.055(3) 0.053(3) 0.013(3) 0.028(3) 0.005(3)
N11 0.057(4) 0.061(4) 0.043(3) 0.001(3) 0.013(3) 0.004(3)
N12 0.055(4) 0.057(4) 0.075(4) -0.015(3) 0.023(4) -0.004(3)
C1 0.069(6) 0.055(4) 0.060(4) 0.009(3) 0.032(4) 0.003(4)
C2 0.077(6) 0.064(5) 0.058(4) 0.011(4) 0.036(4) 0.001(4)
C3 0.089(7) 0.067(5) 0.064(5) 0.002(4) 0.044(5) 0.016(4)
C4 0.081(6) 0.058(4) 0.067(5) 0.008(4) 0.044(4) 0.020(4)
C5 0.041(4) 0.047(3) 0.049(3) 0.009(3) 0.021(3) 0.006(3)
C6 0.057(5) 0.041(3) 0.043(3) 0.001(3) 0.020(3) 0.005(3)
C7 0.061(5) 0.038(3) 0.048(3) 0.005(3) 0.015(3) 0.012(3)
C8 0.057(5) 0.041(3) 0.047(3) 0.007(3) 0.006(3) 0.002(3)
C9 0.062(5) 0.051(4) 0.079(5) 0.007(4) 0.018(4) 0.017(4)
C10 0.075(6) 0.049(4) 0.092(6) 0.017(4) 0.007(5) 0.016(4)
C11 0.089(7) 0.050(4) 0.071(5) 0.020(4) 0.004(5) 0.006(4)
C12 0.072(6) 0.052(4) 0.064(4) 0.019(4) 0.016(4) 0.006(4)
C13 0.072(6) 0.043(4) 0.063(4) 0.008(3) 0.026(4) 0.003(4)
C14 0.075(6) 0.039(3) 0.065(4) 0.009(3) 0.018(4) 0.010(3)
C15 0.063(5) 0.045(4) 0.074(5) 0.000(3) 0.010(4) 0.018(4)
C16 0.067(5) 0.046(4) 0.064(4) -0.001(3) 0.022(4) 0.020(4)
C17 0.058(5) 0.036(3) 0.044(3) 0.000(3) 0.011(3) 0.001(3)
C18 0.054(4) 0.042(3) 0.040(3) 0.001(3) 0.013(3) 0.011(3)
C19 0.047(4) 0.056(4) 0.039(3) 0.005(3) 0.017(3) 0.004(3)
C20 0.047(4) 0.061(4) 0.045(3) 0.008(3) 0.022(3) 0.003(3)
C21 0.054(5) 0.073(5) 0.065(4) 0.014(4) 0.028(4) 0.017(4)
C22 0.063(6) 0.100(7) 0.077(5) 0.004(5) 0.042(5) 0.010(5)
C23 0.071(6) 0.099(7) 0.066(5) 0.022(5) 0.037(5) -0.008(5)
C24 0.066(6) 0.074(5) 0.076(5) 0.024(4) 0.037(5) 0.002(4)
C25 0.044(4) 0.060(4) 0.056(4) 0.010(3) 0.009(3) -0.008(3)
C26 0.107(7) 0.121(7) 0.095(6) 0.035(5) -0.002(5) -0.038(6)

loop_
_atom_type_symbol
_atom_type_description
_atom_type_scat_dispersion_real
_atom_type_scat_dispersion_imag
_atom_type_scat_source
C C 0.0033 0.0016 'International Tables Vol C Tables 4.2.6.8 and 6.1.1.4'
H H 0.0000 0.0000 'International Tables Vol C Tables 4.2.6.8 and 6.1.1.4'
N N 0.0061 0.0033 'International Tables Vol C Tables 4.2.6.8 and 6.1.1.4'
O O 0.0106 0.0060 'International Tables Vol C Tables 4.2.6.8 and 6.1.1.4'
Dy Dy -0.1892 4.4098 'International Tables Vol C Tables 4.2.6.8 and 6.1.1.4'

loop_
_geom_angle_atom_site_label_1
_geom_angle_atom_site_label_2
_geom_angle_atom_site_label_3
_geom_angle
_geom_angle_site_symmetry_1
_geom_angle_site_symmetry_3
O1 Dy1 O2 81.90(19) . .
O1 Dy1 O5 151.63(17) . .
O2 Dy1 O5 125.60(17) . .
O1 Dy1 N7 83.6(2) . .
O2 Dy1 N7 135.49(18) . .
O5 Dy1 N7 80.20(17) . .
O1 Dy1 N2 78.07(18) . .
O2 Dy1 N2 133.17(19) . .
O5 Dy1 N2 77.11(17) . .
N7 Dy1 N2 83.58(15) . .
O1 Dy1 N6 104.0(2) . .
O2 Dy1 N6 76.39(19) . .
O5 Dy1 N6 90.75(19) . .
N7 Dy1 N6 66.80(16) . .
N2 Dy1 N6 149.62(17) . .
O1 Dy1 N1 99.4(2) . .
O2 Dy1 N1 75.70(18) . .
O5 Dy1 N1 83.11(19) . .
N7 Dy1 N1 148.42(16) . .
N2 Dy1 N1 66.59(16) . .
N6 Dy1 N1 140.25(17) . .
O1 Dy1 O4 157.08(18) . .
O2 Dy1 O4 75.23(18) . .
O5 Dy1 O4 50.72(16) . .
N7 Dy1 O4 113.90(18) . .
N2 Dy1 O4 117.04(17) . .
N6 Dy1 O4 72.11(17) . .
N1 Dy1 O4 73.79(18) . .
O1 Dy1 N11 175.37(18) . .
O2 Dy1 N11 100.51(18) . .
O5 Dy1 N11 25.31(15) . .
N7 Dy1 N11 97.25(17) . .
N2 Dy1 N11 97.48(17) . .
N6 Dy1 N11 80.42(18) . .
N1 Dy1 N11 77.49(19) . .
O4 Dy1 N11 25.41(16) . .
O1 Dy1 H1O 20.2 . .
O2 Dy1 H1O 102.1 . .
O5 Dy1 H1O 131.7 . .
N7 Dy1 H1O 69.0 . .
N2 Dy1 H1O 63.6 . .
N6 Dy1 H1O 108.9 . .
N1 Dy1 H1O 104.2 . .
O4 Dy1 H1O 177.0 . .
N11 Dy1 H1O 157.0 . .
O1 Dy2 O3 83.07(19) 3_756 3_756
O1 Dy2 O7 154.40(18) 3_756 .
O3 Dy2 O7 121.71(19) 3_756 .
O1 Dy2 O8 154.0(2) 3_756 .
O3 Dy2 O8 71.1(2) 3_756 .
O7 Dy2 O8 51.42(19) . .
O1 Dy2 N8 79.24(19) 3_756 .
O3 Dy2 N8 131.87(18) 3_756 .
O7 Dy2 N8 78.79(17) . .
O8 Dy2 N8 120.0(2) . .
O1 Dy2 N3 82.88(19) 3_756 .
O3 Dy2 N3 137.80(19) 3_756 .
O7 Dy2 N3 81.77(18) . .
O8 Dy2 N3 114.60(18) . .
N8 Dy2 N3 83.66(15) . .
O1 Dy2 N10 100.8(2) 3_756 .
O3 Dy2 N10 73.7(2) 3_756 .
O7 Dy2 N10 82.2(2) . .
O8 Dy2 N10 74.8(2) . .
N8 Dy2 N10 66.37(17) . .
N3 Dy2 N10 148.23(17) . .
O1 Dy2 N5 95.8(2) 3_756 .
O3 Dy2 N5 76.06(19) 3_756 .
O7 Dy2 N5 96.57(19) . .
O8 Dy2 N5 76.0(2) . .
N8 Dy2 N5 149.73(16) . .
N3 Dy2 N5 66.07(16) . .
N10 Dy2 N5 143.24(18) . .
O1 Dy2 N12 176.27(19) 3_756 .
O3 Dy2 N12 96.1(2) 3_756 .
O7 Dy2 N12 25.78(17) . .
O8 Dy2 N12 25.75(18) . .
N8 Dy2 N12 98.73(19) . .
N3 Dy2 N12 100.06(18) . .
N10 Dy2 N12 75.53(19) . .
N5 Dy2 N12 87.55(19) . .
Dy1 O1 Dy2 141.8(2) . 3_756
Dy1 O1 H1O 96.4 . .
Dy2 O1 H1O 120.2 3_756 .
C25 O2 Dy1 145.0(5) . .
C25 O3 Dy2 141.4(5) . 3_756
N11 O4 Dy1 93.5(4) . .
N11 O5 Dy1 101.2(4) . .
N12 O7 Dy2 96.9(5) . .
N12 O8 Dy2 95.9(4) . .
C5 N1 C1 118.2(6) . .
C5 N1 Dy1 118.9(4) . .
C1 N1 Dy1 122.8(4) . .
C6 N2 N3 104.7(5) . .
C6 N2 Dy1 116.3(4) . .
N3 N2 Dy1 137.0(4) . .
C7 N3 N2 105.3(5) . .
C7 N3 Dy2 117.7(4) . .
N2 N3 Dy2 137.0(4) . .
C6 N4 C7 101.7(5) . .
C8 N5 C12 116.9(6) . .
C8 N5 Dy2 118.9(4) . .
C12 N5 Dy2 124.2(5) . .
C17 N6 C13 117.6(6) . .
C17 N6 Dy1 119.4(4) . .
C13 N6 Dy1 123.0(4) . .
C18 N7 N8 105.1(5) . .
C18 N7 Dy1 117.1(4) . .
N8 N7 Dy1 137.8(4) . .
C19 N8 N7 104.0(5) . .
C19 N8 Dy2 117.6(4) . .
N7 N8 Dy2 137.7(4) . .
C19 N9 C18 101.3(5) . .
C20 N10 C24 117.3(6) . .
C20 N10 Dy2 118.2(4) . .
C24 N10 Dy2 124.4(5) . .
O6 N11 O4 123.6(6) . .
O6 N11 O5 121.8(7) . .
O4 N11 O5 114.6(6) . .
O6 N11 Dy1 175.3(5) . .
O4 N11 Dy1 61.1(4) . .
O5 N11 Dy1 53.5(3) . .
O9 N12 O8 121.5(7) . .
O9 N12 O7 123.2(8) . .
O8 N12 O7 115.3(7) . .
O9 N12 Dy2 174.0(5) . .
O8 N12 Dy2 58.4(4) . .
O7 N12 Dy2 57.3(4) . .
N1 C1 C2 122.0(7) . .
N1 C1 H1 119.0 . .
C2 C1 H1 119.0 . .
C3 C2 C1 120.3(7) . .
C3 C2 H2 119.9 . .
C1 C2 H2 119.9 . .
C2 C3 C4 118.7(7) . .
C2 C3 H3 120.7 . .
C4 C3 H3 120.7 . .
C5 C4 C3 118.7(7) . .
C5 C4 H4 120.7 . .
C3 C4 H4 120.7 . .
N1 C5 C4 122.1(6) . .
N1 C5 C6 116.0(5) . .
C4 C5 C6 121.9(6) . .
N4 C6 N2 114.4(5) . .
N4 C6 C5 124.9(6) . .
N2 C6 C5 120.6(5) . .
N4 C7 N3 114.0(5) . .
N4 C7 C8 124.5(6) . .
N3 C7 C8 121.5(6) . .
N5 C8 C9 122.6(6) . .
N5 C8 C7 115.6(6) . .
C9 C8 C7 121.8(6) . .
C10 C9 C8 118.4(7) . .
C10 C9 H9 120.8 . .
C8 C9 H9 120.8 . .
C11 C10 C9 119.9(8) . .
C11 C10 H10 120.1 . .
C9 C10 H10 120.1 . .
C10 C11 C12 118.6(7) . .
C10 C11 H11 120.7 . .
C12 C11 H11 120.7 . .
N5 C12 C11 123.7(7) . .
N5 C12 H12 118.2 . .
C11 C12 H12 118.2 . .
N6 C13 C14 122.6(7) . .
N6 C13 H13 118.7 . .
C14 C13 H13 118.7 . .
C13 C14 C15 119.0(6) . .
C13 C14 H14 120.5 . .
C15 C14 H14 120.5 . .
C16 C15 C14 119.3(6) . .
C16 C15 H15 120.4 . .
C14 C15 H15 120.4 . .
C15 C16 C17 118.7(7) . .
C15 C16 H16 120.6 . .
C17 C16 H16 120.6 . .
N6 C17 C16 122.8(6) . .
N6 C17 C18 115.5(5) . .
C16 C17 C18 121.6(6) . .
N9 C18 N7 114.7(5) . .
N9 C18 C17 124.3(6) . .
N7 C18 C17 121.1(6) . .
N9 C19 N8 115.0(5) . .
N9 C19 C20 124.6(6) . .
N8 C19 C20 120.4(6) . .
N10 C20 C21 123.4(6) . .
N10 C20 C19 116.6(6) . .
C21 C20 C19 120.0(6) . .
C22 C21 C20 117.9(7) . .
C22 C21 H21 121.0 . .
C20 C21 H21 121.0 . .
C21 C22 C23 119.4(8) . .
C21 C22 H22 120.3 . .
C23 C22 H22 120.3 . .
C24 C23 C22 119.3(7) . .
C24 C23 H23 120.3 . .
C22 C23 H23 120.3 . .
N10 C24 C23 122.6(8) . .
N10 C24 H24 118.7 . .
C23 C24 H24 118.7 . .
O2 C25 O3 124.2(6) . .
O2 C25 C26 120.0(7) . .
O3 C25 C26 115.7(7) . .
C25 C26 H26A 109.5 . .
C25 C26 H26B 109.5 . .
H26A C26 H26B 109.5 . .
C25 C26 H26C 109.5 . .
H26A C26 H26C 109.5 . .
H26B C26 H26C 109.5 . .

loop_
_geom_bond_atom_site_label_1
_geom_bond_atom_site_label_2
_geom_bond_distance
_geom_bond_site_symmetry_2
Dy1 O1 2.211(5) .
Dy1 O2 2.279(5) .
Dy1 O5 2.408(5) .
Dy1 N7 2.480(5) .
Dy1 N2 2.495(5) .
Dy1 N6 2.505(5) .
Dy1 N1 2.510(5) .
Dy1 O4 2.577(5) .
Dy1 N11 2.938(7) .
Dy1 H1O 2.4595 .
Dy2 O1 2.216(5) 3_756
Dy2 O3 2.298(5) 3_756
Dy2 O7 2.437(5) .
Dy2 O8 2.460(5) .
Dy2 N8 2.484(5) .
Dy2 N3 2.503(5) .
Dy2 N10 2.545(6) .
Dy2 N5 2.559(6) .
Dy2 N12 2.874(7) .
O1 Dy2 2.216(5) 3_756
O1 H1O 0.8567 .
O2 C25 1.247(9) .
O3 C25 1.252(8) .
O3 Dy2 2.298(5) 3_756
O4 N11 1.263(8) .
O5 N11 1.280(7) .
O6 N11 1.212(8) .
O7 N12 1.259(8) .
O8 N12 1.255(9) .
O9 N12 1.215(9) .
N1 C5 1.343(8) .
N1 C1 1.354(8) .
N2 C6 1.345(8) .
N2 N3 1.377(6) .
N3 C7 1.343(8) .
N4 C6 1.335(8) .
N4 C7 1.338(8) .
N5 C8 1.345(9) .
N5 C12 1.346(8) .
N6 C17 1.337(8) .
N6 C13 1.358(8) .
N7 C18 1.343(8) .
N7 N8 1.375(6) .
N8 C19 1.350(8) .
N9 C19 1.325(8) .
N9 C18 1.326(9) .
N10 C20 1.337(9) .
N10 C24 1.358(9) .
C1 C2 1.365(10) .
C1 H1 0.9300 .
C2 C3 1.362(11) .
C2 H2 0.9300 .
C3 C4 1.395(10) .
C3 H3 0.9300 .
C4 C5 1.385(9) .
C4 H4 0.9300 .
C5 C6 1.469(8) .
C7 C8 1.473(8) .
C8 C9 1.383(10) .
C9 C10 1.382(10) .
C9 H9 0.9300 .
C10 C11 1.356(12) .
C10 H10 0.9300 .
C11 C12 1.370(11) .
C11 H11 0.9300 .
C12 H12 0.9300 .
C13 C14 1.375(10) .
C13 H13 0.9300 .
C14 C15 1.381(10) .
C14 H14 0.9300 .
C15 C16 1.374(10) .
C15 H15 0.9300 .
C16 C17 1.391(9) .
C16 H16 0.9300 .
C17 C18 1.474(8) .
C19 C20 1.471(9) .
C20 C21 1.391(10) .
C21 C22 1.380(11) .
C21 H21 0.9300 .
C22 C23 1.380(13) .
C22 H22 0.9300 .
C23 C24 1.365(12) .
C23 H23 0.9300 .
C24 H24 0.9300 .
C25 C26 1.521(11) .
C26 H26A 0.9600 .
C26 H26B 0.9600 .
C26 H26C 0.9600 .

loop_
_geom_torsion_atom_site_label_1
_geom_torsion_atom_site_label_2
_geom_torsion_atom_site_label_3
_geom_torsion_atom_site_label_4
_geom_torsion
_geom_torsion_site_symmetry_1
_geom_torsion_site_symmetry_4
O2 Dy1 O1 Dy2 16.5(4) . 3_756
O5 Dy1 O1 Dy2 -176.6(3) . 3_756
N7 Dy1 O1 Dy2 -121.3(5) . 3_756
N2 Dy1 O1 Dy2 153.9(5) . 3_756
N6 Dy1 O1 Dy2 -57.2(5) . 3_756
N1 Dy1 O1 Dy2 90.5(5) . 3_756
O4 Dy1 O1 Dy2 20.0(8) . 3_756
N11 Dy1 O1 Dy2 138(2) . 3_756
O1 Dy1 O2 C25 3.8(9) . .
O5 Dy1 O2 C25 -168.5(8) . .
N7 Dy1 O2 C25 76.0(10) . .
N2 Dy1 O2 C25 -61.3(10) . .
N6 Dy1 O2 C25 110.5(9) . .
N1 Dy1 O2 C25 -98.1(9) . .
O4 Dy1 O2 C25 -174.8(9) . .
N11 Dy1 O2 C25 -172.2(9) . .
O1 Dy1 O4 N11 170.4(5) . .
O2 Dy1 O4 N11 174.0(4) . .
O5 Dy1 O4 N11 0.6(4) . .
N7 Dy1 O4 N11 -52.3(4) . .
N2 Dy1 O4 N11 42.8(4) . .
N6 Dy1 O4 N11 -105.8(4) . .
N1 Dy1 O4 N11 95.0(4) . .
O1 Dy1 O5 N11 -172.3(4) . .
O2 Dy1 O5 N11 -8.4(5) . .
N7 Dy1 O5 N11 131.7(4) . .
N2 Dy1 O5 N11 -142.7(4) . .
N6 Dy1 O5 N11 65.4(4) . .
N1 Dy1 O5 N11 -75.3(4) . .
O4 Dy1 O5 N11 -0.6(4) . .
O1 Dy2 O7 N12 -171.4(5) 3_756 .
O3 Dy2 O7 N12 -7.4(5) 3_756 .
O8 Dy2 O7 N12 4.1(4) . .
N8 Dy2 O7 N12 -140.0(4) . .
N3 Dy2 O7 N12 134.9(4) . .
N10 Dy2 O7 N12 -72.7(4) . .
N5 Dy2 O7 N12 70.3(4) . .
O1 Dy2 O8 N12 171.4(4) 3_756 .
O3 Dy2 O8 N12 165.7(5) 3_756 .
O7 Dy2 O8 N12 -4.1(4) . .
N8 Dy2 O8 N12 37.6(5) . .
N3 Dy2 O8 N12 -59.6(5) . .
N10 Dy2 O8 N12 88.1(4) . .
N5 Dy2 O8 N12 -114.5(4) . .
O1 Dy1 N1 C5 65.4(5) . .
O2 Dy1 N1 C5 144.4(6) . .
O5 Dy1 N1 C5 -86.1(5) . .
N7 Dy1 N1 C5 -27.7(7) . .
N2 Dy1 N1 C5 -7.2(5) . .
N6 Dy1 N1 C5 -168.9(5) . .
O4 Dy1 N1 C5 -137.1(6) . .
N11 Dy1 N1 C5 -111.1(5) . .
O1 Dy1 N1 C1 -111.4(6) . .
O2 Dy1 N1 C1 -32.3(6) . .
O5 Dy1 N1 C1 97.1(6) . .
N7 Dy1 N1 C1 155.6(6) . .
N2 Dy1 N1 C1 176.1(7) . .
N6 Dy1 N1 C1 14.3(8) . .
O4 Dy1 N1 C1 46.1(6) . .
N11 Dy1 N1 C1 72.1(6) . .
O1 Dy1 N2 C6 -95.2(5) . .
O2 Dy1 N2 C6 -28.5(6) . .
O5 Dy1 N2 C6 98.6(5) . .
N7 Dy1 N2 C6 -180.0(5) . .
N6 Dy1 N2 C6 167.3(5) . .
N1 Dy1 N2 C6 10.6(5) . .
O4 Dy1 N2 C6 66.4(5) . .
N11 Dy1 N2 C6 83.5(5) . .
O1 Dy1 N2 N3 65.8(6) . .
O2 Dy1 N2 N3 132.5(6) . .
O5 Dy1 N2 N3 -100.3(6) . .
N7 Dy1 N2 N3 -18.9(6) . .
N6 Dy1 N2 N3 -31.6(8) . .
N1 Dy1 N2 N3 171.7(7) . .
O4 Dy1 N2 N3 -132.5(6) . .
N11 Dy1 N2 N3 -115.4(6) . .
C6 N2 N3 C7 -0.5(7) . .
Dy1 N2 N3 C7 -163.0(5) . .
C6 N2 N3 Dy2 -179.0(5) . .
Dy1 N2 N3 Dy2 18.5(10) . .
O1 Dy2 N3 C7 101.0(5) 3_756 .
O3 Dy2 N3 C7 29.6(6) 3_756 .
O7 Dy2 N3 C7 -99.5(5) . .
O8 Dy2 N3 C7 -58.9(6) . .
N8 Dy2 N3 C7 -179.1(5) . .
N10 Dy2 N3 C7 -160.0(5) . .
N5 Dy2 N3 C7 1.5(5) . .
N12 Dy2 N3 C7 -81.3(5) . .
O1 Dy2 N3 N2 -80.5(6) 3_756 .
O3 Dy2 N3 N2 -151.9(5) 3_756 .
O7 Dy2 N3 N2 78.9(6) . .
O8 Dy2 N3 N2 119.5(6) . .
N8 Dy2 N3 N2 -0.6(6) . .
N10 Dy2 N3 N2 18.4(8) . .
N5 Dy2 N3 N2 179.9(6) . .
N12 Dy2 N3 N2 97.2(6) . .
O1 Dy2 N5 C8 -78.2(5) 3_756 .
O3 Dy2 N5 C8 -159.5(6) 3_756 .
O7 Dy2 N5 C8 79.4(5) . .
O8 Dy2 N5 C8 126.9(6) . .
N8 Dy2 N5 C8 0.4(8) . .
N3 Dy2 N5 C8 1.4(5) . .
N10 Dy2 N5 C8 165.2(5) . .
N12 Dy2 N5 C8 103.6(5) . .
O1 Dy2 N5 C12 98.3(6) 3_756 .
O3 Dy2 N5 C12 16.9(6) 3_756 .
O7 Dy2 N5 C12 -104.2(6) . .
O8 Dy2 N5 C12 -56.7(6) . .
N8 Dy2 N5 C12 176.8(5) . .
N3 Dy2 N5 C12 177.8(7) . .
N10 Dy2 N5 C12 -18.4(8) . .
N12 Dy2 N5 C12 -80.0(6) . .
O1 Dy1 N6 C17 -75.0(5) . .
O2 Dy1 N6 C17 -152.9(6) . .
O5 Dy1 N6 C17 80.5(5) . .
N7 Dy1 N6 C17 1.5(5) . .
N2 Dy1 N6 C17 15.3(7) . .
N1 Dy1 N6 C17 160.6(5) . .
O4 Dy1 N6 C17 128.5(6) . .
N11 Dy1 N6 C17 103.8(5) . .
O1 Dy1 N6 C13 107.1(6) . .
O2 Dy1 N6 C13 29.2(6) . .
O5 Dy1 N6 C13 -97.4(6) . .
N7 Dy1 N6 C13 -176.4(6) . .
N2 Dy1 N6 C13 -162.6(5) . .
N1 Dy1 N6 C13 -17.3(7) . .
O4 Dy1 N6 C13 -49.4(6) . .
N11 Dy1 N6 C13 -74.2(6) . .
O1 Dy1 N7 C18 107.4(5) . .
O2 Dy1 N7 C18 35.9(6) . .
O5 Dy1 N7 C18 -96.0(5) . .
N2 Dy1 N7 C18 -174.0(5) . .
N6 Dy1 N7 C18 -0.9(5) . .
N1 Dy1 N7 C18 -155.1(5) . .
O4 Dy1 N7 C18 -57.2(5) . .
N11 Dy1 N7 C18 -77.2(5) . .
O1 Dy1 N7 N8 -74.3(6) . .
O2 Dy1 N7 N8 -145.8(5) . .
O5 Dy1 N7 N8 82.3(6) . .
N2 Dy1 N7 N8 4.3(6) . .
N6 Dy1 N7 N8 177.4(6) . .
N1 Dy1 N7 N8 23.2(8) . .
O4 Dy1 N7 N8 121.1(6) . .
N11 Dy1 N7 N8 101.1(6) . .
C18 N7 N8 C19 -0.4(7) . .
Dy1 N7 N8 C19 -178.8(5) . .
C18 N7 N8 Dy2 -170.3(5) . .
Dy1 N7 N8 Dy2 11.3(10) . .
O1 Dy2 N8 C19 -99.0(5) 3_756 .
O3 Dy2 N8 C19 -28.6(6) 3_756 .
O7 Dy2 N8 C19 94.2(5) . .
O8 Dy2 N8 C19 62.2(5) . .
N3 Dy2 N8 C19 177.1(5) . .
N10 Dy2 N8 C19 7.9(5) . .
N5 Dy2 N8 C19 178.0(5) . .
N12 Dy2 N8 C19 77.8(5) . .
O1 Dy2 N8 N7 69.9(6) 3_756 .
O3 Dy2 N8 N7 140.3(5) 3_756 .
O7 Dy2 N8 N7 -96.9(6) . .
O8 Dy2 N8 N7 -128.8(6) . .
N3 Dy2 N8 N7 -14.0(6) . .
N10 Dy2 N8 N7 176.8(6) . .
N5 Dy2 N8 N7 -13.1(8) . .
N12 Dy2 N8 N7 -113.3(6) . .
O1 Dy2 N10 C20 66.1(6) 3_756 .
O3 Dy2 N10 C20 145.6(6) 3_756 .
O7 Dy2 N10 C20 -88.1(6) . .
O8 Dy2 N10 C20 -140.1(6) . .
N8 Dy2 N10 C20 -7.0(5) . .
N3 Dy2 N10 C20 -27.7(8) . .
N5 Dy2 N10 C20 -178.7(5) . .
N12 Dy2 N10 C20 -113.5(6) . .
O1 Dy2 N10 C24 -110.7(7) 3_756 .
O3 Dy2 N10 C24 -31.2(7) 3_756 .
O7 Dy2 N10 C24 95.1(7) . .
O8 Dy2 N10 C24 43.1(7) . .
N8 Dy2 N10 C24 176.2(7) . .
N3 Dy2 N10 C24 155.5(6) . .
N5 Dy2 N10 C24 4.5(9) . .
N12 Dy2 N10 C24 69.7(7) . .
Dy1 O4 N11 O6 -179.9(7) . .
Dy1 O4 N11 O5 -0.9(6) . .
Dy1 O5 N11 O6 180.0(6) . .
Dy1 O5 N11 O4 1.0(6) . .
O1 Dy1 N11 O6 52(8) . .
O2 Dy1 N11 O6 173(7) . .
O5 Dy1 N11 O6 0(7) . .
N7 Dy1 N11 O6 -48(7) . .
N2 Dy1 N11 O6 36(7) . .
N6 Dy1 N11 O6 -113(7) . .
N1 Dy1 N11 O6 100(7) . .
O4 Dy1 N11 O6 179(100) . .
O1 Dy1 N11 O4 -127(2) . .
O2 Dy1 N11 O4 -5.9(4) . .
O5 Dy1 N11 O4 -178.9(6) . .
N7 Dy1 N11 O4 133.1(4) . .
N2 Dy1 N11 O4 -142.4(4) . .
N6 Dy1 N11 O4 68.2(4) . .
N1 Dy1 N11 O4 -78.5(4) . .
O1 Dy1 N11 O5 52(2) . .
O2 Dy1 N11 O5 173.1(4) . .
N7 Dy1 N11 O5 -47.9(4) . .
N2 Dy1 N11 O5 36.5(4) . .
N6 Dy1 N11 O5 -112.8(4) . .
N1 Dy1 N11 O5 100.5(4) . .
O4 Dy1 N11 O5 178.9(6) . .
Dy2 O8 N12 O9 -173.0(6) . .
Dy2 O8 N12 O7 6.8(6) . .
Dy2 O7 N12 O9 172.9(6) . .
Dy2 O7 N12 O8 -6.9(6) . .
O1 Dy2 N12 O9 -1(8) 3_756 .
O3 Dy2 N12 O9 77(6) 3_756 .
O7 Dy2 N12 O9 -97(6) . .
O8 Dy2 N12 O9 90(6) . .
N8 Dy2 N12 O9 -58(6) . .
N3 Dy2 N12 O9 -143(6) . .
N10 Dy2 N12 O9 5(6) . .
N5 Dy2 N12 O9 152(6) . .
O1 Dy2 N12 O8 -91(3) 3_756 .
O3 Dy2 N12 O8 -13.6(4) 3_756 .
O7 Dy2 N12 O8 172.7(7) . .
N8 Dy2 N12 O8 -147.7(4) . .
N3 Dy2 N12 O8 127.2(4) . .
N10 Dy2 N12 O8 -85.0(4) . .
N5 Dy2 N12 O8 62.1(4) . .
O1 Dy2 N12 O7 97(3) 3_756 .
O3 Dy2 N12 O7 173.7(4) 3_756 .
O8 Dy2 N12 O7 -172.7(7) . .
N8 Dy2 N12 O7 39.6(4) . .
N3 Dy2 N12 O7 -45.4(4) . .
N10 Dy2 N12 O7 102.3(4) . .
N5 Dy2 N12 O7 -110.6(4) . .
C5 N1 C1 C2 2.2(12) . .
Dy1 N1 C1 C2 179.0(7) . .
N1 C1 C2 C3 -0.9(14) . .
C1 C2 C3 C4 -0.1(15) . .
C2 C3 C4 C5 -0.3(15) . .
C1 N1 C5 C4 -2.6(12) . .
Dy1 N1 C5 C4 -179.5(6) . .
C1 N1 C5 C6 -179.8(7) . .
Dy1 N1 C5 C6 3.2(8) . .
C3 C4 C5 N1 1.7(13) . .
C3 C4 C5 C6 178.7(8) . .
C7 N4 C6 N2 -0.8(9) . .
C7 N4 C6 C5 -179.1(7) . .
N3 N2 C6 N4 0.8(8) . .
Dy1 N2 C6 N4 167.6(5) . .
N3 N2 C6 C5 179.2(6) . .
Dy1 N2 C6 C5 -14.0(9) . .
N1 C5 C6 N4 -174.4(7) . .
C4 C5 C6 N4 8.4(12) . .
N1 C5 C6 N2 7.4(10) . .
C4 C5 C6 N2 -169.9(8) . .
C6 N4 C7 N3 0.5(9) . .
C6 N4 C7 C8 -176.3(7) . .
N2 N3 C7 N4 0.0(8) . .
Dy2 N3 C7 N4 178.9(5) . .
N2 N3 C7 C8 176.9(6) . .
Dy2 N3 C7 C8 -4.2(9) . .
C12 N5 C8 C9 -1.5(11) . .
Dy2 N5 C8 C9 175.1(6) . .
C12 N5 C8 C7 179.5(7) . .
Dy2 N5 C8 C7 -3.8(8) . .
N4 C7 C8 N5 -178.0(7) . .
N3 C7 C8 N5 5.4(10) . .
N4 C7 C8 C9 3.0(12) . .
N3 C7 C8 C9 -173.6(7) . .
N5 C8 C9 C10 0.9(12) . .
C7 C8 C9 C10 179.8(8) . .
C8 C9 C10 C11 -0.1(14) . .
C9 C10 C11 C12 0.1(14) . .
C8 N5 C12 C11 1.5(12) . .
Dy2 N5 C12 C11 -175.0(7) . .
C10 C11 C12 N5 -0.8(14) . .
C17 N6 C13 C14 2.1(12) . .
Dy1 N6 C13 C14 -179.9(6) . .
N6 C13 C14 C15 -0.6(13) . .
C13 C14 C15 C16 -0.8(13) . .
C14 C15 C16 C17 0.5(12) . .
C13 N6 C17 C16 -2.4(11) . .
Dy1 N6 C17 C16 179.6(6) . .
C13 N6 C17 C18 176.1(7) . .
Dy1 N6 C17 C18 -1.9(8) . .
C15 C16 C17 N6 1.1(12) . .
C15 C16 C17 C18 -177.3(7) . .
C19 N9 C18 N7 -0.5(9) . .
C19 N9 C18 C17 178.5(7) . .
N8 N7 C18 N9 0.6(8) . .
Dy1 N7 C18 N9 179.4(5) . .
N8 N7 C18 C17 -178.5(6) . .
Dy1 N7 C18 C17 0.4(8) . .
N6 C17 C18 N9 -178.0(7) . .
C16 C17 C18 N9 0.6(12) . .
N6 C17 C18 N7 1.0(10) . .
C16 C17 C18 N7 179.6(7) . .
C18 N9 C19 N8 0.2(9) . .
C18 N9 C19 C20 -178.5(7) . .
N7 N8 C19 N9 0.1(8) . .
Dy2 N8 C19 N9 172.4(5) . .
N7 N8 C19 C20 178.9(6) . .
Dy2 N8 C19 C20 -8.7(9) . .
C24 N10 C20 C21 1.6(12) . .
Dy2 N10 C20 C21 -175.4(6) . .
C24 N10 C20 C19 -177.5(7) . .
Dy2 N10 C20 C19 5.5(9) . .
N9 C19 C20 N10 -179.2(7) . .
N8 C19 C20 N10 2.1(10) . .
N9 C19 C20 C21 1.7(12) . .
N8 C19 C20 C21 -177.0(7) . .
N10 C20 C21 C22 -0.9(13) . .
C19 C20 C21 C22 178.1(8) . .
C20 C21 C22 C23 -0.7(14) . .
C21 C22 C23 C24 1.5(15) . .
C20 N10 C24 C23 -0.6(14) . .
Dy2 N10 C24 C23 176.2(7) . .
C22 C23 C24 N10 -0.9(16) . .
Dy1 O2 C25 O3 -12.4(15) . .
Dy1 O2 C25 C26 171.6(7) . .
Dy2 O3 C25 O2 3.0(14) 3_756 .
Dy2 O3 C25 C26 179.3(7) 3_756 .
